data_2219812
loop_
_publ_author_name
'Lv, Lu-Ping'
'Xie, Jian-Wu'
'Yu, Wen-Bo'
'Li, Wei-Wei'
'Hu, Xian-Chao'

_publ_section_title
;
 (<i>E</i>)-Methyl
 <i>N</i>'-(3,4,5-trimethoxybenzylidene)hydrazinecarboxylate
;
_journal_coeditor_code CI2687
_journal_issue 11
_journal_name_full 'Acta Crystallographica Section E'
_journal_page_first o2063
_journal_paper_doi 10.1107/S1600536808031590
_journal_volume 64
_journal_year 2008
_chemical_formula_iupac 'C12 H16 N2 O5'
_chemical_formula_moiety 'C12 H16 N2 O5'
_chemical_formula_sum 'C12 H16 N2 O5'
_chemical_formula_weight 268.27
_chemical_name_systematic
;
(<i>E</i>)-Methyl <i>N</i>'-(3,4,5-trimethoxybenzylidene)hydrazinecarboxylate
;
_space_group_IT_number 14
_symmetry_cell_setting monoclinic
_symmetry_space_group_name_Hall '-P 2ybc'
_symmetry_space_group_name_H-M 'P 1 21/c 1'
_atom_sites_solution_hydrogens geom
_atom_sites_solution_primary direct
_atom_sites_solution_secondary difmap
_audit_creation_method SHELXL-97
_cell_angle_alpha 90.00
_cell_angle_beta 116.150(10)
_cell_angle_gamma 90.00
_cell_formula_units_Z 4
_cell_length_a 8.554(3)
_cell_length_b 22.705(7)
_cell_length_c 7.813(2)
_cell_measurement_reflns_used 2394
_cell_measurement_temperature 273(2)
_cell_measurement_theta_max 25.0
_cell_measurement_theta_min 1.8
_cell_volume 1362.1(7)
_computing_cell_refinement 'SAINT (Bruker, 2002)'
_computing_data_collection 'SMART (Bruker, 2002)'
_computing_data_reduction 'SAINT (Bruker, 2002)'
_computing_molecular_graphics 'SHELXTL (Sheldrick, 2008)'
_computing_publication_material 'SHELXTL (Sheldrick, 2008)'
_computing_structure_refinement 'SHELXL97 (Sheldrick, 2008)'
_computing_structure_solution 'SHELXS97 (Sheldrick, 2008)'
_diffrn_ambient_temperature 273(2)
_diffrn_measured_fraction_theta_full 0.994
_diffrn_measured_fraction_theta_max 0.994
_diffrn_measurement_device_type 'Bruker SMART CCD area-detector'
_diffrn_measurement_method '\f and \w'
_diffrn_radiation_monochromator graphite
_diffrn_radiation_source 'fine-focus sealed tube'
_diffrn_radiation_type MoK\a
_diffrn_radiation_wavelength 0.71073
_diffrn_reflns_av_R_equivalents 0.0579
_diffrn_reflns_av_sigmaI/netI 0.0457
_diffrn_reflns_limit_h_max 10
_diffrn_reflns_limit_h_min -10
_diffrn_reflns_limit_k_max 26
_diffrn_reflns_limit_k_min -27
_diffrn_reflns_limit_l_max 9
_diffrn_reflns_limit_l_min -9
_diffrn_reflns_number 7173
_diffrn_reflns_theta_full 25.05
_diffrn_reflns_theta_max 25.05
_diffrn_reflns_theta_min 1.79
_diffrn_standards_number 0
_exptl_absorpt_coefficient_mu 0.103
_exptl_absorpt_correction_T_max 0.9682
_exptl_absorpt_correction_T_min 0.9654
_exptl_absorpt_correction_type multi-scan
_exptl_absorpt_process_details '(SADABS; Bruker, 2002)'
_exptl_crystal_colour colourless
_exptl_crystal_density_diffrn 1.308
_exptl_crystal_density_method 'not measured'
_exptl_crystal_description Block
_exptl_crystal_F_000 568
_exptl_crystal_size_max 0.27
_exptl_crystal_size_mid 0.25
_exptl_crystal_size_min 0.24
_refine_diff_density_max 0.183
_refine_diff_density_min -0.185
_refine_ls_extinction_coef 0.012(3)
_refine_ls_extinction_expression Fc^*^=kFc[1+0.001xFc^2^\l^3^/sin(2\q)]^-1/4^
_refine_ls_extinction_method 'SHELXL97 (Sheldrick, 2008)'
_refine_ls_goodness_of_fit_ref 1.035
_refine_ls_hydrogen_treatment constr
_refine_ls_matrix_type full
_refine_ls_number_parameters 177
_refine_ls_number_reflns 2394
_refine_ls_number_restraints 0
_refine_ls_restrained_S_all 1.035
_refine_ls_R_factor_all 0.0651
_refine_ls_R_factor_gt 0.0441
_refine_ls_shift/su_max 0.001
_refine_ls_shift/su_mean 0.000
_refine_ls_structure_factor_coef Fsqd
_refine_ls_weighting_details 'calc w=1/[\s^2^(Fo^2^)+(0.0696P)^2^] where P=(Fo^2^+2Fc^2^)/3'
_refine_ls_weighting_scheme calc
_refine_ls_wR_factor_gt 0.1194
_refine_ls_wR_factor_ref 0.1325
_reflns_number_gt 1671
_reflns_number_total 2394
_reflns_threshold_expression I>2\s(I)
_cod_data_source_file ci2687.cif
_cod_data_source_block I
_cod_depositor_comments
;
The following automatic conversions were performed:
'_symmetry_cell_setting' value 'Monoclinic' changed to 'monoclinic'
according to '/home/saulius/struct/CIF-dictionaries/cif_core.dic'
dictionary named 'cif_core.dic' version 2.4.1 from 2010-06-29.

Automatic conversion script
Id: cif_fix_enum 1527 2010-12-29 10:47:43Z saulius 

The following automatic conversions were performed:

'_symmetry_cell_setting' value 'Monoclinic' changed to 'monoclinic'
according to /home/saulius/struct/CIF-dictionaries/cif_core.dic
dictionary named 'cif_core.dic' version 2.4.1 from 2010-06-29.

Automatic conversion script
Id: cif_fix_values 1715 2011-07-08 13:25:40Z adriana 
;
_cod_original_sg_symbol_H-M 'P 21/c'
_cod_database_code 2219812
_cod_database_fobs_code 2219812

loop_
_symmetry_equiv_pos_as_xyz
'x, y, z'
'-x, y+1/2, -z+1/2'
'-x, -y, -z'
'x, -y-1/2, z-1/2'

loop_
_atom_site_type_symbol
_atom_site_label
_atom_site_fract_x
_atom_site_fract_y
_atom_site_fract_z
_atom_site_U_iso_or_equiv
_atom_site_adp_type
_atom_site_calc_flag
_atom_site_refinement_flags
_atom_site_occupancy
C C11 0.1250(2) 0.29913(8) 0.4985(2) 0.0442(5) Uani d . 1
C C7 0.5205(3) 0.07771(8) 0.7843(3) 0.0522(5) Uani d . 1
H H7 0.4723 0.0607 0.6636 0.063 Uiso calc R 1
C C10 0.3534(3) 0.16740(8) 0.6404(3) 0.0493(5) Uani d . 1
H H10 0.3171 0.1508 0.5201 0.059 Uiso calc R 1
C C9 0.4743(2) 0.13484(8) 0.8080(2) 0.0467(5) Uani d . 1
C C6 0.6382(3) 0.04596(8) 0.9394(3) 0.0508(5) Uani d . 1
C C8 0.5451(3) 0.16011(9) 0.9895(2) 0.0529(5) Uani d . 1
H H8 0.5130 0.1980 1.0067 0.063 Uiso calc R 1
C C4 0.6637(3) 0.12845(9) 1.1436(3) 0.0526(5) Uani d . 1
C C5 0.7116(2) 0.07116(8) 1.1194(3) 0.0499(5) Uani d . 1
C C12 -0.0302(4) 0.37985(10) 0.3123(3) 0.0850(8) Uani d . 1
H H12A -0.0984 0.3825 0.3820 0.127 Uiso calc R 1
H H12B -0.1010 0.3900 0.1813 0.127 Uiso calc R 1
H H12C 0.0666 0.4065 0.3662 0.127 Uiso calc R 1
C C3 0.6171(3) -0.03833(9) 0.7485(3) 0.0677(6) Uani d . 1
H H3A 0.4927 -0.0390 0.7001 0.102 Uiso calc R 1
H H3B 0.6600 -0.0779 0.7609 0.102 Uiso calc R 1
H H3C 0.6482 -0.0169 0.6620 0.102 Uiso calc R 1
C C1 0.7014(4) 0.20690(11) 1.3617(3) 0.0986(10) Uani d . 1
H H1A 0.7253 0.2340 1.2818 0.148 Uiso calc R 1
H H1B 0.7713 0.2169 1.4931 0.148 Uiso calc R 1
H H1C 0.5804 0.2092 1.3335 0.148 Uiso calc R 1
C C2 1.0022(3) 0.04729(13) 1.3133(4) 0.0950(9) Uani d . 1
H H2A 1.0190 0.0332 1.2067 0.143 Uiso calc R 1
H H2B 1.0752 0.0254 1.4253 0.143 Uiso calc R 1
H H2C 1.0323 0.0883 1.3335 0.143 Uiso calc R 1
O O5 0.03345(18) 0.32059(5) 0.32345(16) 0.0574(4) Uani d . 1
O O4 0.1466(2) 0.32391(5) 0.64414(17) 0.0632(5) Uani d . 1
O O2 0.82545(17) 0.03987(6) 1.27554(19) 0.0608(4) Uani d . 1
O O3 0.6917(2) -0.01046(6) 0.9293(2) 0.0670(5) Uani d . 1
O O1 0.7416(2) 0.14863(6) 1.32715(18) 0.0745(5) Uani d . 1
N N1 0.29649(19) 0.21810(6) 0.65536(19) 0.0442(4) Uani d . 1
N N2 0.1871(2) 0.24529(6) 0.4883(2) 0.0492(4) Uani d . 1
H H2 0.1588 0.2285 0.3801 0.059 Uiso calc R 1

loop_
_atom_site_aniso_label
_atom_site_aniso_U_11
_atom_site_aniso_U_22
_atom_site_aniso_U_33
_atom_site_aniso_U_12
_atom_site_aniso_U_13
_atom_site_aniso_U_23
C11 0.0513(12) 0.0478(10) 0.0312(9) 0.0013(9) 0.0160(8) -0.0003(8)
C7 0.0572(13) 0.0525(11) 0.0440(11) 0.0038(9) 0.0198(10) 0.0014(8)
C10 0.0541(13) 0.0511(11) 0.0382(10) 0.0028(9) 0.0162(9) -0.0023(8)
C9 0.0474(11) 0.0509(11) 0.0403(10) 0.0040(8) 0.0180(9) 0.0054(8)
C6 0.0510(12) 0.0468(11) 0.0576(12) 0.0075(9) 0.0268(10) 0.0085(9)
C8 0.0588(13) 0.0498(10) 0.0445(11) 0.0071(10) 0.0178(10) 0.0048(8)
C4 0.0564(13) 0.0591(12) 0.0382(10) 0.0032(10) 0.0171(9) 0.0068(8)
C5 0.0466(11) 0.0554(11) 0.0478(11) 0.0073(9) 0.0211(9) 0.0165(9)
C12 0.118(2) 0.0590(14) 0.0569(14) 0.0348(14) 0.0188(14) 0.0078(10)
C3 0.0801(17) 0.0546(12) 0.0745(16) 0.0101(11) 0.0395(13) 0.0015(10)
C1 0.134(3) 0.0820(17) 0.0484(13) 0.0263(17) 0.0111(15) -0.0086(11)
C2 0.0506(16) 0.118(2) 0.101(2) 0.0070(14) 0.0191(14) 0.0537(17)
O5 0.0733(10) 0.0556(8) 0.0359(7) 0.0213(7) 0.0174(7) 0.0050(5)
O4 0.0951(12) 0.0523(8) 0.0379(8) 0.0124(7) 0.0253(7) -0.0012(6)
O2 0.0523(9) 0.0694(9) 0.0573(9) 0.0100(7) 0.0211(7) 0.0266(7)
O3 0.0761(10) 0.0544(9) 0.0661(10) 0.0191(7) 0.0275(8) 0.0098(7)
O1 0.0913(13) 0.0709(10) 0.0415(8) 0.0192(8) 0.0111(8) 0.0042(7)
N1 0.0497(10) 0.0482(9) 0.0317(8) 0.0036(7) 0.0152(7) 0.0034(6)
N2 0.0616(11) 0.0501(9) 0.0296(7) 0.0133(8) 0.0145(7) 0.0004(6)

loop_
_atom_type_symbol
_atom_type_description
_atom_type_scat_dispersion_real
_atom_type_scat_dispersion_imag
_atom_type_scat_source
C C 0.0033 0.0016 'International Tables Vol C Tables 4.2.6.8 and 6.1.1.4'
H H 0.0000 0.0000 'International Tables Vol C Tables 4.2.6.8 and 6.1.1.4'
N N 0.0061 0.0033 'International Tables Vol C Tables 4.2.6.8 and 6.1.1.4'
O O 0.0106 0.0060 'International Tables Vol C Tables 4.2.6.8 and 6.1.1.4'

loop_
_geom_angle_atom_site_label_1
_geom_angle_atom_site_label_2
_geom_angle_atom_site_label_3
_geom_angle
O4 C11 O5 124.93(17)
O4 C11 N2 125.21(16)
O5 C11 N2 109.85(14)
C6 C7 C9 120.45(17)
C6 C7 H7 119.8
C9 C7 H7 119.8
N1 C10 C9 121.47(17)
N1 C10 H10 119.3
C9 C10 H10 119.3
C7 C9 C8 119.77(17)
C7 C9 C10 118.81(16)
C8 C9 C10 121.41(17)
O3 C6 C5 115.43(16)
O3 C6 C7 124.47(17)
C5 C6 C7 120.11(17)
C4 C8 C9 119.57(18)
C4 C8 H8 120.2
C9 C8 H8 120.2
O1 C4 C8 124.72(18)
O1 C4 C5 114.63(16)
C8 C4 C5 120.65(17)
O2 C5 C6 120.91(17)
O2 C5 C4 119.61(17)
C6 C5 C4 119.44(16)
O5 C12 H12A 109.5
O5 C12 H12B 109.5
H12A C12 H12B 109.5
O5 C12 H12C 109.5
H12A C12 H12C 109.5
H12B C12 H12C 109.5
O3 C3 H3A 109.5
O3 C3 H3B 109.5
H3A C3 H3B 109.5
O3 C3 H3C 109.5
H3A C3 H3C 109.5
H3B C3 H3C 109.5
O1 C1 H1A 109.5
O1 C1 H1B 109.5
H1A C1 H1B 109.5
O1 C1 H1C 109.5
H1A C1 H1C 109.5
H1B C1 H1C 109.5
O2 C2 H2A 109.5
O2 C2 H2B 109.5
H2A C2 H2B 109.5
O2 C2 H2C 109.5
H2A C2 H2C 109.5
H2B C2 H2C 109.5
C11 O5 C12 116.06(14)
C5 O2 C2 113.36(15)
C6 O3 C3 117.27(15)
C4 O1 C1 117.67(16)
C10 N1 N2 116.53(14)
C11 N2 N1 118.23(14)
C11 N2 H2 120.9
N1 N2 H2 120.9

loop_
_geom_bond_atom_site_label_1
_geom_bond_atom_site_label_2
_geom_bond_distance
C11 O4 1.209(2)
C11 O5 1.333(2)
C11 N2 1.349(2)
C7 C6 1.388(2)
C7 C9 1.392(3)
C7 H7 0.93
C10 N1 1.275(2)
C10 C9 1.462(2)
C10 H10 0.93
C9 C8 1.396(2)
C6 O3 1.374(2)
C6 C5 1.386(3)
C8 C4 1.386(2)
C8 H8 0.93
C4 O1 1.367(2)
C4 C5 1.401(3)
C5 O2 1.376(2)
C12 O5 1.439(2)
C12 H12A 0.96
C12 H12B 0.96
C12 H12C 0.96
C3 O3 1.417(2)
C3 H3A 0.96
C3 H3B 0.96
C3 H3C 0.96
C1 O1 1.422(3)
C1 H1A 0.96
C1 H1B 0.96
C1 H1C 0.96
C2 O2 1.417(3)
C2 H2A 0.96
C2 H2B 0.96
C2 H2C 0.96
N1 N2 1.3723(19)
N2 H2 0.86

loop_
_geom_hbond_atom_site_label_D
_geom_hbond_atom_site_label_H
_geom_hbond_atom_site_label_A
_geom_hbond_site_symmetry_A
_geom_hbond_distance_DH
_geom_hbond_distance_HA
_geom_hbond_distance_DA
_geom_hbond_angle_DHA
_geom_hbond_publ_flag
N2 H2 O4 4_565 0.86 2.16 3.000(2) 166 yes
C2 H2B O2 3_758 0.96 2.57 3.498(3) 161 yes

loop_
_geom_torsion_atom_site_label_1
_geom_torsion_atom_site_label_2
_geom_torsion_atom_site_label_3
_geom_torsion_atom_site_label_4
_geom_torsion
C6 C7 C9 C8 -0.7(3)
C6 C7 C9 C10 178.45(18)
N1 C10 C9 C7 174.74(18)
N1 C10 C9 C8 -6.1(3)
C9 C7 C6 O3 -179.79(18)
C9 C7 C6 C5 -0.5(3)
C7 C9 C8 C4 1.3(3)
C10 C9 C8 C4 -177.86(18)
C9 C8 C4 O1 179.89(18)
C9 C8 C4 C5 -0.7(3)
O3 C6 C5 O2 -2.1(3)
C7 C6 C5 O2 178.52(17)
O3 C6 C5 C4 -179.53(17)
C7 C6 C5 C4 1.1(3)
O1 C4 C5 O2 1.5(3)
C8 C4 C5 O2 -177.98(18)
O1 C4 C5 C6 178.96(17)
C8 C4 C5 C6 -0.5(3)
O4 C11 O5 C12 5.6(3)
N2 C11 O5 C12 -175.51(18)
C6 C5 O2 C2 91.6(2)
C4 C5 O2 C2 -91.0(2)
C5 C6 O3 C3 178.74(18)
C7 C6 O3 C3 -1.9(3)
C8 C4 O1 C1 -1.7(3)
C5 C4 O1 C1 178.9(2)
C9 C10 N1 N2 178.42(17)
O4 C11 N2 N1 -6.2(3)
O5 C11 N2 N1 174.90(15)
C10 N1 N2 C11 -179.66(17)

loop_
_cod_related_entry_id
_cod_related_entry_database
_cod_related_entry_code
1 ChemSpider 5268069
